data_7109651
loop_
_publ_author_name
'Yun-Nan Gong'
'Tong-Bu Lu'

_publ_section_title
;
 Fast detection of oxygen by the naked eye using a stable metal-organic
 framework containing methyl viologen cations
;
_journal_name_full Chem.Commun.
_journal_page_first 7711
_journal_paper_doi 10.1039/c3cc42268b
_journal_volume 49
_journal_year 2013
_chemical_formula_moiety (C2H8N)2(Cd3(C21H9O6)2.67)(C3H8NO)6.67(H2O)4
_chemical_formula_sum 'C80 H101.33 Cd3 N8.67 O26.67'
_chemical_formula_weight 1948.2693
_chemical_name_systematic
;
?
;
_space_group_IT_number 167
_symmetry_cell_setting hexagonal
_symmetry_space_group_name_Hall '-R 3 2"c'
_symmetry_space_group_name_H-M 'R -3 c :H'
_atom_sites_solution_hydrogens geom
_atom_sites_solution_primary direct
_atom_sites_solution_secondary difmap
_audit_creation_method SHELXL-97
_cell_angle_alpha 90.00
_cell_angle_beta 90.00
_cell_angle_gamma 120.00
_cell_formula_units_Z 18
_cell_length_a 26.5879(6)
_cell_length_b 26.5879(6)
_cell_length_c 67.331(4)
_cell_measurement_temperature 150(2)
_cell_volume 41221(3)
_computing_cell_refinement
;
CrysAlisPro, Agilent Technologies,
Version 1.171.35.15 (release 03-08-2011 CrysAlis171 .NET)
(compiled Aug 3 2011,13:03:54)
;
_computing_data_collection
;
CrysAlisPro, Agilent Technologies,
Version 1.171.35.15 (release 03-08-2011 CrysAlis171 .NET)
(compiled Aug 3 2011,13:03:54)
;
_computing_data_reduction
;
CrysAlisPro, Agilent Technologies,
Version 1.171.35.15 (release 03-08-2011 CrysAlis171 .NET)
(compiled Aug 3 2011,13:03:54)
;
_computing_structure_refinement 'SHELXL-97 (Sheldrick, 1997)'
_computing_structure_solution 'SHELXS-97 (Sheldrick, 1990)'
_diffrn_ambient_temperature 150(2)
_diffrn_measured_fraction_theta_full 0.985
_diffrn_measured_fraction_theta_max 0.985
_diffrn_measurement_device_type 'CCD area detector'
_diffrn_measurement_method 'phi and omega scans'
_diffrn_radiation_monochromator graphite
_diffrn_radiation_source 'fine-focus sealed tube'
_diffrn_radiation_type CuK\a
_diffrn_radiation_wavelength 1.54178
_diffrn_reflns_av_R_equivalents 0.0579
_diffrn_reflns_av_sigmaI/netI 0.0378
_diffrn_reflns_limit_h_max 27
_diffrn_reflns_limit_h_min -30
_diffrn_reflns_limit_k_max 30
_diffrn_reflns_limit_k_min -30
_diffrn_reflns_limit_l_max 78
_diffrn_reflns_limit_l_min -74
_diffrn_reflns_number 49367
_diffrn_reflns_theta_full 65.34
_diffrn_reflns_theta_max 65.34
_diffrn_reflns_theta_min 3.25
_exptl_absorpt_coefficient_mu 5.870
_exptl_absorpt_correction_T_max 0.4730
_exptl_absorpt_correction_T_min 0.2553
_exptl_absorpt_correction_type multi-scan
_exptl_absorpt_process_details 'SADABS (SHELDRICK,1996)'
_exptl_crystal_colour yellow
_exptl_crystal_density_diffrn 0.935
_exptl_crystal_density_method 'not measured'
_exptl_crystal_description block
_exptl_crystal_F_000 11376
_exptl_crystal_size_max 0.32
_exptl_crystal_size_mid 0.26
_exptl_crystal_size_min 0.15
_platon_squeeze_details ' ?'
_refine_diff_density_max 1.072
_refine_diff_density_min -1.317
_refine_diff_density_rms 0.102
_refine_ls_extinction_method none
_refine_ls_goodness_of_fit_ref 1.097
_refine_ls_hydrogen_treatment constr
_refine_ls_matrix_type full
_refine_ls_number_parameters 340
_refine_ls_number_reflns 7756
_refine_ls_number_restraints 48
_refine_ls_restrained_S_all 1.130
_refine_ls_R_factor_all 0.0808
_refine_ls_R_factor_gt 0.0670
_refine_ls_shift/su_max 0.007
_refine_ls_shift/su_mean 0.000
_refine_ls_structure_factor_coef Fsqd
_refine_ls_weighting_details 'calc w=1/[\s^2^(Fo^2^)+(0.0791P)^2^+363.2252P] where P=(Fo^2^+2Fc^2^)/3'
_refine_ls_weighting_scheme calc
_refine_ls_wR_factor_gt 0.1709
_refine_ls_wR_factor_ref 0.1775
_reflns_number_gt 6155
_reflns_number_total 7756
_reflns_threshold_expression >2sigma(I)
_cod_data_source_file c3cc42268b.txt
_cod_data_source_block 1
_cod_original_sg_symbol_H-M R-3c
_cod_original_formula_sum C80H101.33N8.67O26.67Cd3
_cod_database_code 7109651

loop_
_symmetry_equiv_pos_as_xyz
'x, y, z'
'-y, x-y, z'
'-x+y, -x, z'
'y, x, -z+1/2'
'x-y, -y, -z+1/2'
'-x, -x+y, -z+1/2'
'x+2/3, y+1/3, z+1/3'
'-y+2/3, x-y+1/3, z+1/3'
'-x+y+2/3, -x+1/3, z+1/3'
'y+2/3, x+1/3, -z+5/6'
'x-y+2/3, -y+1/3, -z+5/6'
'-x+2/3, -x+y+1/3, -z+5/6'
'x+1/3, y+2/3, z+2/3'
'-y+1/3, x-y+2/3, z+2/3'
'-x+y+1/3, -x+2/3, z+2/3'
'y+1/3, x+2/3, -z+7/6'
'x-y+1/3, -y+2/3, -z+7/6'
'-x+1/3, -x+y+2/3, -z+7/6'
'-x, -y, -z'
'y, -x+y, -z'
'x-y, x, -z'
'-y, -x, z-1/2'
'-x+y, y, z-1/2'
'x, x-y, z-1/2'
'-x+2/3, -y+1/3, -z+1/3'
'y+2/3, -x+y+1/3, -z+1/3'
'x-y+2/3, x+1/3, -z+1/3'
'-y+2/3, -x+1/3, z-1/6'
'-x+y+2/3, y+1/3, z-1/6'
'x+2/3, x-y+1/3, z-1/6'
'-x+1/3, -y+2/3, -z+2/3'
'y+1/3, -x+y+2/3, -z+2/3'
'x-y+1/3, x+2/3, -z+2/3'
'-y+1/3, -x+2/3, z+1/6'
'-x+y+1/3, y+2/3, z+1/6'
'x+1/3, x-y+2/3, z+1/6'

loop_
_atom_site_label
_atom_site_type_symbol
_atom_site_fract_x
_atom_site_fract_y
_atom_site_fract_z
_atom_site_U_iso_or_equiv
_atom_site_adp_type
_atom_site_occupancy
_atom_site_symmetry_multiplicity
_atom_site_calc_flag
_atom_site_refinement_flags
Cd2 Cd 0.81427(2) 0.67095(2) 0.614262(8) 0.05249(19) Uani 1 1 d .
O2 O 0.7482(2) 0.6441(3) 0.58810(8) 0.0646(14) Uani 1 1 d .
O1 O 0.8310(2) 0.6488(3) 0.58233(9) 0.092(2) Uani 1 1 d .
C1 C 0.7821(3) 0.6388(3) 0.57691(12) 0.0575(19) Uani 1 1 d .
C4 C 0.7944(2) 0.6064(3) 0.52235(9) 0.0385(14) Uani 1 1 d .
C3 C 0.8077(3) 0.6238(3) 0.54210(10) 0.0483(17) Uani 1 1 d .
H3 H 0.8455 0.6377 0.5466 0.058 Uiso 1 1 calc R
C21 C 0.7099(3) 0.6011(3) 0.54897(10) 0.0456(16) Uani 1 1 d .
H21 H 0.6816 0.5983 0.5577 0.055 Uiso 1 1 calc R
C20 C 0.6965(3) 0.5850(3) 0.52916(10) 0.0440(15) Uani 1 1 d .
H20 H 0.6589 0.5727 0.5248 0.053 Uiso 1 1 calc R
C2 C 0.7657(3) 0.6210(3) 0.55533(11) 0.0497(17) Uani 1 1 d .
C5 C 0.8367(3) 0.6043(3) 0.50927(11) 0.0455(16) Uani 1 1 d .
C11 C 0.8202(3) 0.5813(3) 0.49034(9) 0.0436(15) Uani 1 1 d .
C18 C 0.7213(3) 0.5677(3) 0.49536(8) 0.0358(13) Uani 1 1 d .
C17 C 0.6660(3) 0.5512(3) 0.48792(9) 0.0418(14) Uani 1 1 d .
H17 H 0.6389 0.5530 0.4962 0.050 Uiso 1 1 calc R
C19 C 0.7370(3) 0.5864(3) 0.51563(9) 0.0369(13) Uani 1 1 d .
C12 C 0.7623(3) 0.5638(3) 0.48244(9) 0.0437(15) Uani 1 1 d .
C10 C 0.8585(3) 0.5715(3) 0.47858(11) 0.0490(16) Uani 1 1 d .
H10 H 0.8477 0.5566 0.4658 0.059 Uiso 1 1 calc R
C15 C 0.6505(3) 0.5320(3) 0.46818(9) 0.0499(17) Uani 1 1 d .
C13 C 0.7454(3) 0.5454(4) 0.46269(11) 0.070(2) Uani 1 1 d .
H13 H 0.7718 0.5440 0.4540 0.084 Uiso 1 1 calc R
C14 C 0.6909(3) 0.5296(5) 0.45614(11) 0.073(3) Uani 1 1 d .
H14 H 0.6808 0.5167 0.4431 0.088 Uiso 1 1 calc R
C8 C 0.9125(3) 0.5840(3) 0.48607(10) 0.0450(16) Uani 1 1 d .
C7 C 0.9299(3) 0.6100(3) 0.50445(11) 0.0543(18) Uani 1 1 d .
H7 H 0.9666 0.6202 0.5093 0.065 Uiso 1 1 calc R
C6 C 0.8933(3) 0.6206(3) 0.51559(12) 0.0548(19) Uani 1 1 d .
H6 H 0.9062 0.6393 0.5278 0.066 Uiso 1 1 calc R
Cd1 Cd 0.8333 0.6667 0.6667 0.0446(2) Uani 1 2 d S
O7 O 0.7801(4) 0.5803(3) 0.62259(12) 0.103(2) Uani 1 1 d U
C22 C 0.7845(3) 0.5573(3) 0.63823(16) 0.071(3) Uani 1 1 d .
C9 C 0.9486(3) 0.5662(3) 0.47427(12) 0.0515(18) Uani 1 1 d .
O8 O 0.8005(3) 0.5784(3) 0.65507(10) 0.0829(18) Uani 1 1 d U
C16 C 0.5905(3) 0.5135(4) 0.46094(11) 0.0532(18) Uani 1 1 d .
C23 C 0.7646(3) 0.4935(3) 0.63745(13) 0.0598(19) Uani 1 1 d U
O6 O 0.5563(2) 0.5211(2) 0.47182(7) 0.0535(12) Uani 1 1 d .
O3 O 0.99298(17) 0.56943(19) 0.48175(7) 0.0487(11) Uani 1 1 d .
O4 O 0.9335(2) 0.5499(3) 0.45627(8) 0.0689(16) Uani 1 1 d .
O5 O 0.5764(2) 0.4908(3) 0.44403(8) 0.0756(17) Uani 1 1 d .
C25 C 0.6864(3) 0.3932(3) 0.63625(13) 0.0584(19) Uani 1 1 d U
C26 C 0.7263(3) 0.3744(3) 0.63577(12) 0.0571(18) Uani 1 1 d U
C24 C 0.7070(4) 0.4540(3) 0.63664(14) 0.067(2) Uani 1 1 d U
H24 H 0.6804 0.4670 0.6363 0.080 Uiso 1 1 calc R
C27 C 0.7857(5) 0.4150(5) 0.6371(2) 0.103(3) Uani 1 1 d U
H27 H 0.8128 0.4026 0.6375 0.123 Uiso 1 1 calc R
C28 C 0.8041(6) 0.4747(5) 0.6378(2) 0.112(4) Uani 1 1 d U
H28 H 0.8435 0.5017 0.6385 0.134 Uiso 1 1 calc R

loop_
_atom_site_aniso_label
_atom_site_aniso_U_11
_atom_site_aniso_U_22
_atom_site_aniso_U_33
_atom_site_aniso_U_23
_atom_site_aniso_U_13
_atom_site_aniso_U_12
Cd2 0.0519(3) 0.0434(3) 0.0561(3) -0.0288(2) -0.0184(2) 0.0193(2)
O2 0.053(3) 0.088(4) 0.051(3) -0.026(3) -0.005(2) 0.033(3)
O1 0.049(3) 0.154(6) 0.075(4) -0.062(4) -0.031(3) 0.052(4)
C1 0.050(4) 0.047(4) 0.067(5) -0.025(4) -0.003(4) 0.018(3)
C4 0.028(3) 0.042(3) 0.049(4) -0.009(3) -0.002(3) 0.020(3)
C3 0.031(3) 0.058(4) 0.050(4) -0.030(3) -0.010(3) 0.017(3)
C21 0.038(3) 0.060(4) 0.042(4) -0.022(3) -0.007(3) 0.027(3)
C20 0.028(3) 0.055(4) 0.054(4) -0.011(3) -0.008(3) 0.024(3)
C2 0.032(3) 0.050(4) 0.061(4) -0.023(3) -0.013(3) 0.016(3)
C5 0.026(3) 0.037(3) 0.067(4) -0.011(3) -0.002(3) 0.011(3)
C11 0.039(3) 0.060(4) 0.037(3) 0.002(3) -0.002(3) 0.029(3)
C18 0.038(3) 0.050(4) 0.024(3) 0.005(2) 0.001(2) 0.026(3)
C17 0.038(3) 0.054(4) 0.042(4) 0.007(3) -0.001(3) 0.029(3)
C19 0.037(3) 0.037(3) 0.040(3) -0.003(3) -0.001(3) 0.021(3)
C12 0.038(3) 0.070(4) 0.031(3) 0.003(3) 0.006(3) 0.033(3)
C10 0.034(3) 0.066(4) 0.048(4) 0.002(3) 0.006(3) 0.025(3)
C15 0.041(4) 0.086(5) 0.033(3) 0.001(3) -0.006(3) 0.039(4)
C13 0.052(4) 0.131(8) 0.038(4) 0.000(4) 0.009(3) 0.054(5)
C14 0.059(5) 0.140(8) 0.037(4) -0.009(5) -0.007(3) 0.062(6)
C8 0.028(3) 0.058(4) 0.046(4) 0.011(3) 0.015(3) 0.019(3)
C7 0.028(3) 0.069(5) 0.059(4) -0.014(4) -0.004(3) 0.020(3)
C6 0.035(3) 0.065(5) 0.063(5) -0.022(4) 0.001(3) 0.024(3)
Cd1 0.0469(4) 0.0260(3) 0.0499(4) -0.0091(3) 0.0003(3) 0.0099(3)
O7 0.134(5) 0.070(3) 0.099(4) -0.028(3) -0.019(3) 0.046(3)
C22 0.048(4) 0.034(4) 0.108(7) -0.049(5) -0.011(4) 0.003(3)
C9 0.030(3) 0.051(4) 0.072(5) 0.005(4) 0.023(3) 0.019(3)
O8 0.097(4) 0.054(3) 0.091(3) -0.007(3) -0.001(3) 0.033(3)
C16 0.053(4) 0.074(5) 0.045(4) 0.008(4) -0.003(3) 0.041(4)
C23 0.051(3) 0.044(3) 0.087(4) -0.012(3) -0.010(3) 0.026(3)
O6 0.044(3) 0.081(3) 0.046(3) 0.005(2) -0.005(2) 0.040(3)
O3 0.024(2) 0.046(3) 0.070(3) 0.010(2) 0.013(2) 0.0131(19)
O4 0.055(3) 0.114(5) 0.050(3) 0.013(3) 0.022(3) 0.051(3)
O5 0.066(3) 0.129(5) 0.052(3) -0.014(3) -0.014(3) 0.063(4)
C25 0.050(3) 0.047(3) 0.083(4) -0.007(3) -0.003(3) 0.029(3)
C26 0.045(3) 0.047(3) 0.082(4) -0.005(3) -0.011(3) 0.026(3)
C24 0.062(4) 0.052(3) 0.094(4) -0.012(3) 0.009(3) 0.035(3)
C27 0.088(5) 0.090(5) 0.147(6) -0.002(4) -0.014(4) 0.057(4)
C28 0.097(5) 0.097(5) 0.149(6) -0.003(4) -0.008(4) 0.054(4)

loop_
_atom_type_symbol
_atom_type_description
_atom_type_scat_dispersion_real
_atom_type_scat_dispersion_imag
_atom_type_scat_source
C C 0.0181 0.0091 'International Tables Vol C Tables 4.2.6.8 and 6.1.1.4'
H H 0.0000 0.0000 'International Tables Vol C Tables 4.2.6.8 and 6.1.1.4'
O O 0.0492 0.0322 'International Tables Vol C Tables 4.2.6.8 and 6.1.1.4'
Cd Cd 0.1185 4.6533 'International Tables Vol C Tables 4.2.6.8 and 6.1.1.4'

loop_
_geom_angle_atom_site_label_1
_geom_angle_atom_site_label_2
_geom_angle_atom_site_label_3
_geom_angle
_geom_angle_site_symmetry_1
_geom_angle_site_symmetry_3
O7 Cd2 O4 129.7(3) . 34_665
O7 Cd2 O1 89.1(3) . .
O4 Cd2 O1 127.5(2) 34_665 .
O7 Cd2 O2 91.3(3) . .
O4 Cd2 O2 85.7(2) 34_665 .
O1 Cd2 O2 55.68(18) . .
O7 Cd2 O5 133.9(3) . 36
O4 Cd2 O5 88.5(2) 34_665 36
O1 Cd2 O5 83.4(2) . 36
O2 Cd2 O5 119.9(2) . 36
O7 Cd2 O6 91.1(2) . 36
O4 Cd2 O6 96.93(19) 34_665 36
O1 Cd2 O6 118.89(18) . 36
O2 Cd2 O6 174.03(17) . 36
O5 Cd2 O6 55.01(17) 36 36
O7 Cd2 C1 89.9(3) . .
O4 Cd2 C1 107.7(2) 34_665 .
O1 Cd2 C1 28.0(2) . .
O2 Cd2 C1 27.7(2) . .
O5 Cd2 C1 102.8(2) 36 .
O6 Cd2 C1 146.8(2) 36 .
O7 Cd2 C16 114.0(3) . 36
O4 Cd2 C16 92.7(2) 34_665 36
O1 Cd2 C16 102.2(2) . 36
O2 Cd2 C16 147.3(2) . 36
O5 Cd2 C16 27.5(2) 36 36
O6 Cd2 C16 27.56(19) 36 36
C1 Cd2 C16 126.8(2) . 36
C1 O2 Cd2 90.8(5) . .
C1 O1 Cd2 90.7(5) . .
O2 C1 O1 122.7(7) . .
O2 C1 C2 120.4(7) . .
O1 C1 C2 116.8(7) . .
O2 C1 Cd2 61.4(4) . .
O1 C1 Cd2 61.3(4) . .
C2 C1 Cd2 178.1(5) . .
C3 C4 C19 118.5(5) . .
C3 C4 C5 121.2(5) . .
C19 C4 C5 120.2(6) . .
C4 C3 C2 121.6(6) . .
C4 C3 H3 119.2 . .
C2 C3 H3 119.2 . .
C2 C21 C20 118.7(6) . .
C2 C21 H21 120.6 . .
C20 C21 H21 120.6 . .
C21 C20 C19 122.7(6) . .
C21 C20 H20 118.6 . .
C19 C20 H20 118.6 . .
C21 C2 C3 120.2(6) . .
C21 C2 C1 120.3(6) . .
C3 C2 C1 119.5(6) . .
C11 C5 C6 117.9(6) . .
C11 C5 C4 119.6(5) . .
C6 C5 C4 122.3(6) . .
C5 C11 C10 119.8(6) . .
C5 C11 C12 121.6(6) . .
C10 C11 C12 118.5(6) . .
C17 C18 C12 118.4(5) . .
C17 C18 C19 121.6(5) . .
C12 C18 C19 120.0(5) . .
C18 C17 C15 121.4(6) . .
C18 C17 H17 119.3 . .
C15 C17 H17 119.3 . .
C20 C19 C4 118.3(6) . .
C20 C19 C18 121.6(5) . .
C4 C19 C18 120.2(5) . .
C13 C12 C18 118.2(6) . .
C13 C12 C11 123.7(6) . .
C18 C12 C11 118.1(5) . .
C8 C10 C11 120.2(6) . .
C8 C10 H10 119.9 . .
C11 C10 H10 119.9 . .
C14 C15 C17 118.7(6) . .
C14 C15 C16 121.5(6) . .
C17 C15 C16 119.8(6) . .
C14 C13 C12 121.2(6) . .
C14 C13 H13 119.4 . .
C12 C13 H13 119.4 . .
C13 C14 C15 122.0(7) . .
C13 C14 H14 119.0 . .
C15 C14 H14 119.0 . .
C7 C8 C10 119.5(6) . .
C7 C8 C9 121.8(6) . .
C10 C8 C9 118.6(6) . .
C6 C7 C8 120.0(6) . .
C6 C7 H7 120.0 . .
C8 C7 H7 120.0 . .
C7 C6 C5 122.2(7) . .
C7 C6 H6 118.9 . .
C5 C6 H6 118.9 . .
O8 Cd1 O8 180.0(4) . 25_666
O8 Cd1 O3 90.5(2) . 16_545
O8 Cd1 O3 89.5(2) 25_666 16_545
O8 Cd1 O3 89.5(2) . 34_665
O8 Cd1 O3 90.5(2) 25_666 34_665
O3 Cd1 O3 179.990(3) 16_545 34_665
O8 Cd1 O6 91.6(2) . 18_655
O8 Cd1 O6 88.4(2) 25_666 18_655
O3 Cd1 O6 84.95(18) 16_545 18_655
O3 Cd1 O6 95.06(18) 34_665 18_655
O8 Cd1 O6 88.4(2) . 36
O8 Cd1 O6 91.6(2) 25_666 36
O3 Cd1 O6 95.05(18) 16_545 36
O3 Cd1 O6 84.94(18) 34_665 36
O6 Cd1 O6 179.99(13) 18_655 36
C22 O7 Cd2 131.8(6) . .
O8 C22 O7 129.9(8) . .
O8 C22 C23 112.9(9) . .
O7 C22 C23 117.1(7) . .
O3 C9 O4 122.2(6) . .
O3 C9 C8 120.0(7) . .
O4 C9 C8 117.8(6) . .
C22 O8 Cd1 132.1(6) . .
O5 C16 O6 122.7(7) . .
O5 C16 C15 117.8(6) . .
O6 C16 C15 119.5(6) . .
O5 C16 Cd2 61.3(4) . 30_455
O6 C16 Cd2 61.4(4) . 30_455
C15 C16 Cd2 178.4(6) . 30_455
C24 C23 C28 119.5(8) . .
C24 C23 C22 119.9(7) . .
C28 C23 C22 120.6(8) . .
C16 O6 Cd1 150.8(5) . 18_655
C16 O6 Cd2 91.0(4) . 30_455
Cd1 O6 Cd2 99.14(17) 18_655 30_455
C9 O3 Cd1 128.0(4) . 16_545
C9 O4 Cd2 101.7(4) . 28_665
C16 O5 Cd2 91.3(4) . 30_455
C26 C25 C24 118.7(7) . .
C26 C25 C26 119.8(7) . 2_655
C24 C25 C26 121.4(7) . 2_655
C25 C26 C27 119.7(7) . .
C25 C26 C25 120.1(7) . 3_665
C27 C26 C25 119.9(7) . 3_665
C23 C24 C25 121.6(7) . .
C23 C24 H24 119.2 . .
C25 C24 H24 119.2 . .
C28 C27 C26 119.4(10) . .
C28 C27 H27 120.3 . .
C26 C27 H27 120.3 . .
C23 C28 C27 120.9(11) . .
C23 C28 H28 119.5 . .
C27 C28 H28 119.5 . .

loop_
_geom_bond_atom_site_label_1
_geom_bond_atom_site_label_2
_geom_bond_distance
_geom_bond_site_symmetry_2
Cd2 O7 2.181(8) .
Cd2 O4 2.260(5) 34_665
Cd2 O1 2.331(6) .
Cd2 O2 2.333(5) .
Cd2 O5 2.385(5) 36
Cd2 O6 2.389(5) 36
Cd2 C1 2.656(8) .
Cd2 C16 2.719(7) 36
O2 C1 1.235(9) .
O1 C1 1.246(9) .
C1 C2 1.523(10) .
C4 C3 1.395(9) .
C4 C19 1.416(8) .
C4 C5 1.452(9) .
C3 C2 1.402(9) .
C3 H3 0.9300 .
C21 C2 1.370(9) .
C21 C20 1.392(9) .
C21 H21 0.9300 .
C20 C19 1.396(9) .
C20 H20 0.9300 .
C5 C11 1.387(9) .
C5 C6 1.408(9) .
C11 C10 1.413(9) .
C11 C12 1.466(9) .
C18 C17 1.401(8) .
C18 C12 1.439(8) .
C18 C19 1.441(8) .
C17 C15 1.409(9) .
C17 H17 0.9300 .
C12 C13 1.411(10) .
C10 C8 1.396(9) .
C10 H10 0.9300 .
C15 C14 1.373(10) .
C15 C16 1.497(9) .
C13 C14 1.363(10) .
C13 H13 0.9300 .
C14 H14 0.9300 .
C8 C7 1.379(10) .
C8 C9 1.495(9) .
C7 C6 1.366(9) .
C7 H7 0.9300 .
C6 H6 0.9300 .
Cd1 O8 2.197(6) .
Cd1 O8 2.197(6) 25_666
Cd1 O3 2.302(5) 16_545
Cd1 O3 2.302(5) 34_665
Cd1 O6 2.306(5) 18_655
Cd1 O6 2.307(5) 36
O7 C22 1.252(12) .
C22 O8 1.242(10) .
C22 C23 1.506(10) .
C9 O3 1.245(9) .
C9 O4 1.282(9) .
C16 O5 1.254(9) .
C16 O6 1.258(8) .
C16 Cd2 2.719(7) 30_455
C23 C24 1.357(11) .
C23 C28 1.368(13) .
O6 Cd1 2.306(5) 18_655
O6 Cd2 2.389(5) 30_455
O3 Cd1 2.302(5) 16_545
O4 Cd2 2.260(5) 28_665
O5 Cd2 2.385(5) 30_455
C25 C26 1.382(10) .
C25 C24 1.423(10) .
C25 C26 1.430(10) 2_655
C26 C27 1.402(13) .
C26 C25 1.430(10) 3_665
C24 H24 0.9300 .
C27 C28 1.410(15) .
C27 H27 0.9300 .
C28 H28 0.9300 .

loop_
_geom_torsion_atom_site_label_1
_geom_torsion_atom_site_label_2
_geom_torsion_atom_site_label_3
_geom_torsion_atom_site_label_4
_geom_torsion
_geom_torsion_site_symmetry_1
_geom_torsion_site_symmetry_4
O7 Cd2 O2 C1 -87.4(5) . .
O4 Cd2 O2 C1 142.8(5) 34_665 .
O1 Cd2 O2 C1 0.6(5) . .
O5 Cd2 O2 C1 57.0(5) 36 .
O6 Cd2 O2 C1 26(2) 36 .
C16 Cd2 O2 C1 54.6(7) 36 .
O7 Cd2 O1 C1 91.5(6) . .
O4 Cd2 O1 C1 -51.0(6) 34_665 .
O2 Cd2 O1 C1 -0.6(5) . .
O5 Cd2 O1 C1 -134.0(6) 36 .
O6 Cd2 O1 C1 -177.7(5) 36 .
C16 Cd2 O1 C1 -154.1(5) 36 .
Cd2 O2 C1 O1 -1.2(9) . .
Cd2 O2 C1 C2 -179.4(6) . .
Cd2 O1 C1 O2 1.2(9) . .
Cd2 O1 C1 C2 179.5(6) . .
O7 Cd2 C1 O2 92.9(5) . .
O4 Cd2 C1 O2 -39.2(5) 34_665 .
O1 Cd2 C1 O2 -178.9(8) . .
O5 Cd2 C1 O2 -131.8(5) 36 .
O6 Cd2 C1 O2 -175.2(4) 36 .
C16 Cd2 C1 O2 -146.6(4) 36 .
O7 Cd2 C1 O1 -88.2(6) . .
O4 Cd2 C1 O1 139.7(6) 34_665 .
O2 Cd2 C1 O1 178.9(8) . .
O5 Cd2 C1 O1 47.1(6) 36 .
O6 Cd2 C1 O1 3.7(8) 36 .
C16 Cd2 C1 O1 32.3(7) 36 .
O7 Cd2 C1 C2 -102(17) . .
O4 Cd2 C1 C2 126(17) 34_665 .
O1 Cd2 C1 C2 -14(17) . .
O2 Cd2 C1 C2 165(17) . .
O5 Cd2 C1 C2 33(17) 36 .
O6 Cd2 C1 C2 -10(17) 36 .
C16 Cd2 C1 C2 18(17) 36 .
C19 C4 C3 C2 1.3(10) . .
C5 C4 C3 C2 -174.1(7) . .
C2 C21 C20 C19 2.2(11) . .
C20 C21 C2 C3 -1.2(11) . .
C20 C21 C2 C1 -179.7(7) . .
C4 C3 C2 C21 -0.4(11) . .
C4 C3 C2 C1 178.1(7) . .
O2 C1 C2 C21 -11.3(11) . .
O1 C1 C2 C21 170.3(8) . .
Cd2 C1 C2 C21 -176(100) . .
O2 C1 C2 C3 170.2(7) . .
O1 C1 C2 C3 -8.2(11) . .
Cd2 C1 C2 C3 5(17) . .
C3 C4 C5 C11 173.6(7) . .
C19 C4 C5 C11 -1.7(10) . .
C3 C4 C5 C6 -1.2(11) . .
C19 C4 C5 C6 -176.5(6) . .
C6 C5 C11 C10 4.0(10) . .
C4 C5 C11 C10 -171.0(6) . .
C6 C5 C11 C12 -179.2(7) . .
C4 C5 C11 C12 5.8(10) . .
C12 C18 C17 C15 -1.0(10) . .
C19 C18 C17 C15 -179.0(6) . .
C21 C20 C19 C4 -1.3(10) . .
C21 C20 C19 C18 177.9(6) . .
C3 C4 C19 C20 -0.4(9) . .
C5 C4 C19 C20 175.1(6) . .
C3 C4 C19 C18 -179.6(6) . .
C5 C4 C19 C18 -4.2(9) . .
C17 C18 C19 C20 4.8(9) . .
C12 C18 C19 C20 -173.1(6) . .
C17 C18 C19 C4 -175.9(6) . .
C12 C18 C19 C4 6.1(9) . .
C17 C18 C12 C13 2.1(10) . .
C19 C18 C12 C13 -179.9(7) . .
C17 C18 C12 C11 179.8(6) . .
C19 C18 C12 C11 -2.1(9) . .
C5 C11 C12 C13 173.7(8) . .
C10 C11 C12 C13 -9.4(11) . .
C5 C11 C12 C18 -3.9(10) . .
C10 C11 C12 C18 173.0(6) . .
C5 C11 C10 C8 1.1(11) . .
C12 C11 C10 C8 -175.8(6) . .
C18 C17 C15 C14 0.1(11) . .
C18 C17 C15 C16 178.5(6) . .
C18 C12 C13 C14 -2.4(13) . .
C11 C12 C13 C14 180.0(8) . .
C12 C13 C14 C15 1.6(16) . .
C17 C15 C14 C13 -0.4(14) . .
C16 C15 C14 C13 -178.8(9) . .
C11 C10 C8 C7 -4.7(11) . .
C11 C10 C8 C9 172.4(6) . .
C10 C8 C7 C6 3.1(11) . .
C9 C8 C7 C6 -173.9(7) . .
C8 C7 C6 C5 2.1(12) . .
C11 C5 C6 C7 -5.7(12) . .
C4 C5 C6 C7 169.1(7) . .
O4 Cd2 O7 C22 -77.0(10) 34_665 .
O1 Cd2 O7 C22 141.9(10) . .
O2 Cd2 O7 C22 -162.5(10) . .
O5 Cd2 O7 C22 62.0(11) 36 .
O6 Cd2 O7 C22 23.0(10) 36 .
C1 Cd2 O7 C22 169.8(10) . .
C16 Cd2 O7 C22 38.8(10) 36 .
Cd2 O7 C22 O8 15.3(17) . .
Cd2 O7 C22 C23 -168.7(6) . .
C7 C8 C9 O3 7.1(10) . .
C10 C8 C9 O3 -170.0(6) . .
C7 C8 C9 O4 -170.5(7) . .
C10 C8 C9 O4 12.4(10) . .
O7 C22 O8 Cd1 -3.2(16) . .
C23 C22 O8 Cd1 -179.4(5) . .
O8 Cd1 O8 C22 131(13) 25_666 .
O3 Cd1 O8 C22 -138.1(8) 16_545 .
O3 Cd1 O8 C22 41.9(8) 34_665 .
O6 Cd1 O8 C22 137.0(8) 18_655 .
O6 Cd1 O8 C22 -43.0(8) 36 .
C14 C15 C16 O5 6.0(12) . .
C17 C15 C16 O5 -172.4(7) . .
C14 C15 C16 O6 -173.9(8) . .
C17 C15 C16 O6 7.7(11) . .
C14 C15 C16 Cd2 60(18) . 30_455
C17 C15 C16 Cd2 -118(17) . 30_455
O8 C22 C23 C24 103.9(10) . .
O7 C22 C23 C24 -72.8(12) . .
O8 C22 C23 C28 -75.3(12) . .
O7 C22 C23 C28 108.1(12) . .
O5 C16 O6 Cd1 112.5(9) . 18_655
C15 C16 O6 Cd1 -67.6(13) . 18_655
Cd2 C16 O6 Cd1 110.9(10) 30_455 18_655
O5 C16 O6 Cd2 1.6(8) . 30_455
C15 C16 O6 Cd2 -178.5(6) . 30_455
O4 C9 O3 Cd1 -93.8(8) . 16_545
C8 C9 O3 Cd1 88.8(7) . 16_545
O3 C9 O4 Cd2 8.9(8) . 28_665
C8 C9 O4 Cd2 -173.5(5) . 28_665
O6 C16 O5 Cd2 -1.6(8) . 30_455
C15 C16 O5 Cd2 178.5(6) . 30_455
C24 C25 C26 C27 4.5(14) . .
C26 C25 C26 C27 -177.2(7) 2_655 .
C24 C25 C26 C25 177.3(6) . 3_665
C26 C25 C26 C25 -4.5(17) 2_655 3_665
C28 C23 C24 C25 0.3(15) . .
C22 C23 C24 C25 -178.8(9) . .
C26 C25 C24 C23 -3.0(14) . .
C26 C25 C24 C23 178.8(9) 2_655 .
C25 C26 C27 C28 -3.5(17) . .
C25 C26 C27 C28 -176.2(11) 3_665 .
C24 C23 C28 C27 0.8(18) . .
C22 C23 C28 C27 179.9(11) . .
C26 C27 C28 C23 1(2) . .

loop_
_platon_squeeze_void_nr
_platon_squeeze_void_average_x
_platon_squeeze_void_average_y
_platon_squeeze_void_average_z
_platon_squeeze_void_volume
_platon_squeeze_void_count_electrons
1 -0.021 -0.039 -0.001 24377.6 5235.7
